data_1559231
loop_
_publ_author_name
'Dale, Johannes'
'Fredriksen, Siw B.'
'Romming, Christian'

_publ_section_title
;
 The Conformation of
 cis-3,7-Bis(hydroxymethyl)-3,7-dimethyl-1,5,9-trioxacyclododecane
;
_journal_name_full 'Acta Chemica Scandinavica'
_journal_page_first 799
_journal_page_last 801
_journal_paper_doi 10.3891/acta.chem.scand.46-0799
_journal_volume 46
_journal_year 1992
_chemical_formula_sum 'C13 H26 O5'
_chemical_formula_weight 262.35
_chemical_name_common
;
cis-3,7-Bis(hydroxymethyl)-3,7-dimethyl-1,5,9-trioxacyclododecane
;
_space_group_IT_number 26
_space_group_name_Hall 'P 2c -2'
_space_group_name_H-M_alt 'P m c 21'
_symmetry_cell_setting orthorhombic
_symmetry_Int_Tables_number 26
_symmetry_space_group_name_Hall 'P 2c -2'
_symmetry_space_group_name_H-M 'P m c 21'
_cell_angle_alpha 90.
_cell_angle_beta 90.
_cell_angle_gamma 90.
_cell_formula_units_Z 4
_cell_length_a 17.674(6)
_cell_length_b 9.765(3)
_cell_length_c 8.117(2)
_cell_volume 1400.9(7)
_diffrn_ambient_temperature 143
_diffrn_radiation_probe x-ray
_diffrn_radiation_type MoK\a
_diffrn_radiation_wavelength 0.71069
_exptl_absorpt_coefficient_mu 0.089
_exptl_crystal_density_diffrn 1.244
_exptl_crystal_F_000 576
_refine_ls_goodness_of_fit_ref 1.54
_refine_ls_number_parameters 248
_refine_ls_number_reflns 1112
_refine_ls_R_factor_gt 0.055
_refine_ls_wR_factor_gt 0.041
_cod_data_source_file Acta-Chem-Scand-1992-46-799.cif
_cod_data_source_block 1
_cod_original_cell_volume 1400.8(8)
_cod_database_code 1559231

loop_
_space_group_symop_id
_space_group_symop_operation_xyz
1 x,y,z
2 -x,-y,1/2+z
3 -x,y,z
4 x,-y,1/2+z

loop_
_atom_site_label
_atom_site_type_symbol
_atom_site_thermal_displace_type
_atom_site_fract_x
_atom_site_fract_y
_atom_site_fract_z
_atom_site_occupancy
_atom_site_U_iso_or_equiv
_atom_site_calc_flag
_atom_site_refinement_flags
_atom_site_disorder_assembly
_atom_site_disorder_group
O11 O Uiso 0.00000 0.3013(5) 0.3571(10) 1.000 0.0230 . . . .
O21 O Uiso 0.0870(3) 0.2806(4) 0.00530 1.000 0.0310 . . . .
O31 O Uiso 0.2286(2) 0.4404(4) 0.3664(7) 1.000 0.0250 . . . .
C11 C Uiso 0.0678(4) 0.3777(6) 0.3285(10) 1.000 0.0210 . . . .
O12 O Uiso 0.50000 0.1752(6) 0.7321(9) 1.000 0.0200 . . . .
C21 C Uiso 0.1314(4) 0.2763(6) 0.2838(10) 1.000 0.0180 . . . .
O22 O Uiso 0.4105(2) 0.2197(4) 1.0714(5) 1.000 0.0230 . . . .
C31 C Uiso 0.1079(4) 0.1907(6) 0.1354(9) 1.000 0.0220 . . . .
O32 O Uiso 0.2905(3) 0.3693(4) 0.6600(7) 1.000 0.0300 . . . .
C41 C Uiso 0.0727(4) 0.2137(7) -0.1477(10) 1.000 0.0300 . . . .
C51 C Uiso 0.00000 0.1339(11) -0.1559(15) 1.000 0.0310 . . . .
C61 C Uiso 0.2024(4) 0.3541(6) 0.2358(9) 1.000 0.0250 . . . .
C71 C Uiso 0.1463(4) 0.1796(7) 0.4297(11) 1.000 0.0260 . . . .
C12 C Uiso 0.4331(4) 0.0993(6) 0.7646(11) 1.000 0.0210 . . . .
C22 C Uiso 0.3667(4) 0.1948(6) 0.7934(10) 1.000 0.0200 . . . .
C32 C Uiso 0.3867(4) 0.2956(6) 0.9320(9) 1.000 0.0170 . . . .
C42 C Uiso 0.4270(4) 0.3032(7) 1.2118(9) 1.000 0.0250 . . . .
C52 C Uiso 0.50000 0.3809(10) 1.2039(13) 1.000 0.0260 . . . .
C62 C Uiso 0.3514(4) 0.2757(6) 0.6373(11) 1.000 0.0200 . . . .
C72 C Uiso 0.2973(4) 0.1098(7) 0.8404(11) 1.000 0.0260 . . . .

loop_
_atom_type_symbol
_atom_type_description
_atom_type_scat_dispersion_real
_atom_type_scat_dispersion_imag
_atom_type_scat_source
C C 0.0033 0.0016 ' International Tables Vol C Tables 4.2.6.8 and 6.1.1.4'
O O 0.0106 0.0060 ' International Tables Vol C Tables 4.2.6.8 and 6.1.1.4'

loop_
_geom_angle_atom_site_label_1
_geom_angle_atom_site_label_2
_geom_angle_atom_site_label_3
_geom_angle
_geom_angle_site_symmetry_1
_geom_angle_site_symmetry_2
_geom_angle_site_symmetry_3
_geom_angle_publ_flag
C11 O11 C11 113.8(5) . . 3_555 yes
C31 O21 C41 114.2(5) . . . yes
O11 C11 C21 108.3(5) . . . yes
C12 O12 C12 112.7(6) . . 3_655 yes
C11 C21 C61 110.0(5) . . . no
C11 C21 C71 109.8(6) . . . no
C11 C21 C31 109.9(6) . . . no
C31 C21 C71 108.6(5) . . . no
C61 C21 C71 111.3(6) . . . no
C31 C21 C61 107.3(6) . . . no
C32 O22 C42 113.5(5) . . . yes
O21 C31 C21 108.6(5) . . . yes
O21 C41 C51 115.3(7) . . . yes
C41 C51 C41 117.3(8) . . 3_555 no
O31 C61 C21 111.8(6) . . . yes
O12 C12 C22 110.6(5) . . . yes
C12 C22 C32 109.2(6) . . . no
C12 C22 C62 109.2(6) . . . no
C12 C22 C72 109.0(5) . . . no
C32 C22 C62 108.6(5) . . . no
C32 C22 C72 110.5(6) . . . no
C62 C22 C72 110.4(6) . . . no
O22 C32 C22 108.6(5) . . . yes
O22 C42 C52 115.5(6) . . . yes
C42 C52 C42 118.9(7) . . 3_655 no
O32 C62 C22 111.2(6) . . . yes

loop_
_geom_bond_atom_site_label_1
_geom_bond_atom_site_label_2
_geom_bond_distance
_geom_bond_site_symmetry_1
_geom_bond_site_symmetry_2
_geom_bond_publ_flag
O11 C11 1.431(7) . . yes
O11 C11 1.431(7) . 3_555 yes
O21 C31 1.422(7) . . yes
O21 C41 1.426(8) . . yes
O31 C61 1.431(8) . . yes
C11 C21 1.541(9) . . no
O12 C12 1.420(8) . . yes
O12 C12 1.420(8) . 3_655 yes
C21 C31 1.524(10) . . no
C21 C61 1.518(10) . . no
C21 C71 1.537(11) . . no
O22 C32 1.417(8) . . yes
O22 C42 1.431(8) . . yes
O32 C62 1.424(8) . . yes
C41 C51 1.504(9) . . no
C12 C22 1.517(9) . . no
C22 C32 1.536(10) . . no
C22 C62 1.518(11) . . no
C22 C72 1.529(10) . . no
C42 C52 1.498(9) . . no

loop_
_geom_torsion_atom_site_label_1
_geom_torsion_atom_site_label_2
_geom_torsion_atom_site_label_3
_geom_torsion_atom_site_label_4
_geom_torsion
_geom_torsion_site_symmetry_1
_geom_torsion_site_symmetry_2
_geom_torsion_site_symmetry_3
_geom_torsion_site_symmetry_4
_geom_torsion_publ_flag
C11 O11 C11 C21 -154.0(7) 3_555 . . . no
C41 O21 C31 C21 172.7(6) . . . . no
C31 O21 C41 C51 73.1(8) . . . . no
O11 C11 C21 C31 56.5(8) . . . . no
O11 C11 C21 C61 174.4(6) . . . . no
O11 C11 C21 C71 -62.8(8) . . . . no
C12 O12 C12 C22 158.0(7) 3_655 . . . no
C61 C21 C31 O21 -65.2(7) . . . . no
C71 C21 C31 O21 174.4(5) . . . . no
C11 C21 C61 O31 59.4(8) . . . . no
C31 C21 C61 O31 178.9(5) . . . . no
C71 C21 C61 O31 -62.5(7) . . . . no
C11 C21 C31 O21 54.3(7) . . . . no
C32 O22 C42 C52 -75.0(7) . . . . no
C42 O22 C32 C22 -177.0(5) . . . . no
O21 C41 C51 C41 66.5(11) . . . 3_555 no
O12 C12 C22 C32 -55.1(8) . . . . no
O12 C12 C22 C62 63.5(8) . . . . no
O12 C12 C22 C72 -175.9(7) . . . . no
C12 C22 C32 O22 -53.5(7) . . . . no
C62 C22 C32 O22 -172.5(5) . . . . no
C72 C22 C32 O22 66.4(7) . . . . no
C12 C22 C62 O32 -178.6(5) . . . . no
C32 C22 C62 O32 -59.6(7) . . . . no
C72 C22 C62 O32 61.6(7) . . . . no
O22 C42 C52 C42 -68.7(10) . . . 3_655 no
